data_2219596
loop_
_publ_author_name
'Akkurt, Mehmet'
'\"Ozt\"urk Y\?ild\?ir\?im, Sema'
'Bogdanov, Milen G.'
'Kandinska, Meglena I.'
'B\"uy\"ukg\"ung\"or, Orhan'

_publ_section_title
;<i>trans</i>-<i>rac</i>-[1-Oxo-2-phenethyl-3-(2-thienyl)-1,2,3,4-tetrahydroisoquinolin-4-yl]methyl
 4-methylbenzenesulfonate
;
_journal_coeditor_code HB2793
_journal_issue 10
_journal_name_full 'Acta Crystallographica Section E'
_journal_page_first o1955
_journal_page_last o1956
_journal_paper_doi 10.1107/S1600536808029309
_journal_volume 64
_journal_year 2008
_chemical_formula_iupac 'C29 H27 N O4 S2'
_chemical_formula_moiety 'C29 H27 N O4 S2'
_chemical_formula_sum 'C29 H27 N O4 S2'
_chemical_formula_weight 517.66
_chemical_name_systematic
;
<i>trans</i>-<i>rac</i>-[1-Oxo-2-phenethyl-3-(2-thienyl)-1,2,3,4-\
tetrahydroisoquinolin-4-yl]methyl 4-methylbenzenesulfonate
;
_space_group_IT_number 2
_symmetry_cell_setting triclinic
_symmetry_space_group_name_Hall '-P 1'
_symmetry_space_group_name_H-M 'P -1'
_atom_sites_solution_hydrogens geom
_atom_sites_solution_primary direct
_atom_sites_solution_secondary difmap
_cell_angle_alpha 86.021(4)
_cell_angle_beta 87.396(4)
_cell_angle_gamma 78.330(4)
_cell_formula_units_Z 2
_cell_length_a 7.2529(3)
_cell_length_b 8.6727(4)
_cell_length_c 20.9899(10)
_cell_measurement_reflns_used 39940
_cell_measurement_temperature 293
_cell_measurement_theta_max 27.24
_cell_measurement_theta_min 1.95
_cell_volume 1289.24(10)
_computing_cell_refinement 'X-AREA (Stoe & Cie, 2002)'
_computing_data_collection 'X-AREA (Stoe & Cie, 2002)'
_computing_data_reduction 'X-RED32 (Stoe & Cie, 2002)'
_computing_molecular_graphics 'ORTEP-3 for Windows (Farrugia, 1997)'
_computing_publication_material 'WINGX (Farrugia, 1999)'
_computing_structure_refinement 'SHELXL97 (Sheldrick, 2008)'
_computing_structure_solution 'SIR97 (Altomare <i>et al.</i>,  1999)'
_diffrn_ambient_temperature 293
_diffrn_detector_area_resol_mean 6.67
_diffrn_measured_fraction_theta_full 0.984
_diffrn_measured_fraction_theta_max 0.984
_diffrn_measurement_device '2-circle goniometer'
_diffrn_measurement_device_type 'STOE IPDS 2'
_diffrn_measurement_method '\w scans'
_diffrn_radiation_monochromator 'plane graphite'
_diffrn_radiation_type 'Mo K\a'
_diffrn_radiation_wavelength 0.71073
_diffrn_reflns_av_R_equivalents 0.0262
_diffrn_reflns_av_sigmaI/netI 0.0168
_diffrn_reflns_limit_h_max 9
_diffrn_reflns_limit_h_min -9
_diffrn_reflns_limit_k_max 10
_diffrn_reflns_limit_k_min -10
_diffrn_reflns_limit_l_max 26
_diffrn_reflns_limit_l_min -26
_diffrn_reflns_number 24485
_diffrn_reflns_reduction_process
;
;
_diffrn_reflns_theta_full 26.78
_diffrn_reflns_theta_max 26.78
_diffrn_reflns_theta_min 1.95
_diffrn_standards_number 0
_exptl_absorpt_coefficient_mu 0.243
_exptl_absorpt_correction_T_max 0.892
_exptl_absorpt_correction_T_min 0.872
_exptl_absorpt_correction_type integration
_exptl_absorpt_process_details '(X-RED32; Stoe & Cie, 2002)'
_exptl_crystal_colour colourless
_exptl_crystal_density_diffrn 1.334
_exptl_crystal_density_method 'Not Measured'
_exptl_crystal_description prism
_exptl_crystal_F_000 544
_exptl_crystal_size_max 0.58
_exptl_crystal_size_mid 0.52
_exptl_crystal_size_min 0.48
_refine_diff_density_max 2.043
_refine_diff_density_min -1.131
_refine_ls_extinction_method none
_refine_ls_goodness_of_fit_ref 1.360
_refine_ls_hydrogen_treatment constr
_refine_ls_matrix_type full
_refine_ls_number_parameters 328
_refine_ls_number_reflns 5417
_refine_ls_number_restraints 0
_refine_ls_restrained_S_all 1.360
_refine_ls_R_factor_all 0.1006
_refine_ls_R_factor_gt 0.0905
_refine_ls_shift/su_max 0.000
_refine_ls_shift/su_mean 0.000
_refine_ls_structure_factor_coef Fsqd
_refine_ls_weighting_details 'calc w=1/[\s^2^(Fo^2^)+(0.2000P)^2^]         where P=(Fo^2^+2Fc^2^)/3'
_refine_ls_weighting_scheme calc
_refine_ls_wR_factor_gt 0.2919
_refine_ls_wR_factor_ref 0.3065
_reflns_number_gt 4537
_reflns_number_total 5417
_reflns_threshold_expression I>2\s(I)
_cod_data_source_file hb2793.cif
_cod_data_source_block I
_cod_database_code 2219596
_cod_database_fobs_code 2219596

loop_
_symmetry_equiv_pos_site_id
_symmetry_equiv_pos_as_xyz
1 x,y,z
2 -x,-y,-z

loop_
_atom_site_aniso_label
_atom_site_aniso_U_11
_atom_site_aniso_U_22
_atom_site_aniso_U_33
_atom_site_aniso_U_12
_atom_site_aniso_U_13
_atom_site_aniso_U_23
S1 0.0696(6) 0.0664(6) 0.0362(4) -0.0129(4) 0.0092(3) -0.0030(3)
S2 0.0886(8) 0.0798(7) 0.0602(6) -0.0132(5) 0.0112(5) -0.0016(5)
O1 0.109(2) 0.0652(16) 0.0445(13) -0.0169(14) 0.0046(13) 0.0039(11)
O2 0.0700(16) 0.110(2) 0.0585(16) -0.0238(15) 0.0145(13) -0.0087(15)
O3 0.0799(16) 0.0613(13) 0.0357(11) 0.0033(11) 0.0104(10) -0.0042(9)
O4 0.0301(10) 0.0819(17) 0.0867(18) -0.0192(10) 0.0030(10) -0.0149(14)
N1 0.0336(10) 0.0471(12) 0.0478(13) -0.0179(9) -0.0014(9) -0.0082(10)
C1 0.0664(19) 0.0632(18) 0.0348(13) -0.0045(15) 0.0080(13) -0.0060(12)
C2 0.070(2) 0.077(3) 0.074(3) 0.0044(19) -0.0009(19) -0.023(2)
C3 0.094(3) 0.076(3) 0.086(3) 0.007(2) -0.009(2) -0.027(2)
C4 0.100(3) 0.078(2) 0.0468(18) -0.028(2) 0.0008(18) -0.0057(17)
C5 0.061(2) 0.098(3) 0.057(2) -0.0111(19) -0.0052(16) -0.0051(19)
C6 0.065(2) 0.067(2) 0.0523(18) 0.0027(16) -0.0040(15) -0.0067(15)
C7 0.141(5) 0.107(4) 0.074(3) -0.051(4) -0.013(3) -0.017(3)
C8 0.0441(13) 0.0495(14) 0.0388(14) -0.0091(11) 0.0072(11) 0.0015(11)
C9 0.0308(10) 0.0401(12) 0.0361(12) -0.0118(9) 0.0023(9) -0.0035(9)
C10 0.0378(12) 0.0361(12) 0.0359(12) -0.0130(9) -0.0006(9) -0.0004(9)
C11 0.0488(14) 0.0408(13) 0.0491(15) -0.0170(11) -0.0061(12) -0.0009(11)
C12 0.082(2) 0.0363(13) 0.0566(18) -0.0194(14) -0.0076(16) -0.0060(12)
C13 0.077(2) 0.0389(14) 0.0564(18) -0.0045(14) 0.0073(16) -0.0088(13)
C14 0.0483(15) 0.0509(16) 0.0569(18) -0.0030(12) 0.0096(13) -0.0064(13)
C15 0.0369(12) 0.0394(13) 0.0427(13) -0.0078(10) 0.0009(10) -0.0020(10)
C16 0.0323(12) 0.0529(15) 0.0464(14) -0.0140(10) -0.0004(10) -0.0055(12)
C17 0.0341(11) 0.0405(12) 0.0360(12) -0.0132(9) 0.0024(9) -0.0066(9)
C18 0.0398(12) 0.0363(12) 0.0384(13) -0.0117(9) 0.0022(10) -0.0041(9)
C19 0.0316(10) 0.0348(11) 0.0186(9) -0.0109(8) -0.0072(7) 0.0149(8)
C20 0.073(2) 0.0623(19) 0.0561(19) -0.0200(16) -0.0158(16) 0.0135(15)
C21 0.102(3) 0.0588(19) 0.0415(16) -0.0379(19) 0.0130(17) -0.0047(14)
C22 0.0547(16) 0.0554(16) 0.0473(15) -0.0309(13) -0.0040(12) -0.0044(12)
C23 0.085(2) 0.065(2) 0.0466(17) -0.0408(18) -0.0047(16) -0.0017(15)
C24 0.0588(17) 0.0537(16) 0.0467(16) -0.0195(13) -0.0095(13) -0.0098(13)
C25 0.066(2) 0.074(2) 0.065(2) -0.0102(17) -0.0058(17) -0.0131(18)
C26 0.115(4) 0.054(2) 0.091(3) -0.002(2) -0.018(3) -0.032(2)
C27 0.112(4) 0.058(2) 0.110(4) -0.036(2) -0.027(3) -0.014(2)
C28 0.084(3) 0.102(4) 0.106(4) -0.057(3) -0.009(3) -0.012(3)
C29 0.064(2) 0.068(2) 0.081(3) -0.0231(17) 0.0036(18) -0.026(2)

loop_
_atom_site_type_symbol
_atom_site_label
_atom_site_fract_x
_atom_site_fract_y
_atom_site_fract_z
_atom_site_U_iso_or_equiv
_atom_site_thermal_displace_type
_atom_site_calc_flag
_atom_site_refinement_flags
_atom_site_occupancy
S S1 0.03368(13) 0.63784(11) 0.12882(4) 0.0578(3) Uani . . 1.000
S S2 -0.29088(17) 0.44287(14) 0.45285(5) 0.0773(4) Uani . . 1.000
O O1 -0.0694(5) 0.7915(3) 0.11138(12) 0.0735(10) Uani . . 1.000
O O2 0.2311(4) 0.6020(4) 0.11655(14) 0.0790(10) Uani . . 1.000
O O3 0.0077(4) 0.6048(3) 0.20349(10) 0.0617(8) Uani . . 1.000
O O4 -0.6871(3) 0.6854(3) 0.33989(14) 0.0648(9) Uani . . 1.000
N N1 -0.3988(3) 0.5354(3) 0.31787(12) 0.0412(7) Uani . . 1.000
C C1 -0.0691(5) 0.4960(4) 0.09658(15) 0.0562(10) Uani . . 1.000
C C2 0.0407(6) 0.3512(5) 0.0825(2) 0.0755(16) Uani . . 1.000
C C3 -0.0429(8) 0.2421(6) 0.0565(3) 0.0875(17) Uani . . 1.000
C C4 -0.2337(7) 0.2725(5) 0.04587(19) 0.0735(13) Uani . . 1.000
C C5 -0.3386(6) 0.4142(6) 0.0618(2) 0.0726(14) Uani . . 1.000
C C6 -0.2604(5) 0.5268(5) 0.08621(18) 0.0635(11) Uani . . 1.000
C C7 -0.3220(11) 0.1501(8) 0.0164(3) 0.103(2) Uani . . 1.000
C C8 -0.1329(4) 0.7120(3) 0.23876(13) 0.0446(8) Uani . . 1.000
C C9 -0.1186(3) 0.6570(3) 0.30901(12) 0.0351(7) Uani . . 1.000
C C10 -0.2305(3) 0.7881(3) 0.34681(12) 0.0359(7) Uani . . 1.000
C C11 -0.1458(4) 0.9049(3) 0.36804(15) 0.0451(8) Uani . . 1.000
C C12 -0.2536(6) 1.0252(4) 0.40202(17) 0.0569(10) Uani . . 1.000
C C13 -0.4427(5) 1.0301(4) 0.41386(17) 0.0585(10) Uani . . 1.000
C C14 -0.5271(4) 0.9165(4) 0.39273(17) 0.0532(9) Uani . . 1.000
C C15 -0.4213(4) 0.7938(3) 0.35887(13) 0.0397(7) Uani . . 1.000
C C16 -0.5138(4) 0.6687(4) 0.33822(14) 0.0430(8) Uani . . 1.000
C C17 -0.1943(3) 0.5055(3) 0.32432(12) 0.0360(7) Uani . . 1.000
C C18 -0.1405(3) 0.4301(3) 0.38941(13) 0.0376(7) Uani . . 1.000
C C19 0.0641(3) 0.3302(3) 0.40474(9) 0.0283(6) Uani . . 1.000
C C20 0.0312(6) 0.2882(5) 0.47633(19) 0.0633(11) Uani . . 1.000
C C21 -0.1398(6) 0.3405(4) 0.50120(17) 0.0648(13) Uani . . 1.000
C C22 -0.4795(4) 0.3999(4) 0.30376(15) 0.0495(9) Uani . . 1.000
C C23 -0.4857(6) 0.3814(5) 0.23322(17) 0.0619(11) Uani . . 1.000
C C24 -0.5652(5) 0.2386(4) 0.21943(15) 0.0513(9) Uani . . 1.000
C C25 -0.4571(6) 0.1171(5) 0.1868(2) 0.0683(12) Uani . . 1.000
C C26 -0.5350(8) -0.0092(5) 0.1723(3) 0.0870(18) Uani . . 1.000
C C27 -0.7133(8) -0.0202(5) 0.1926(3) 0.090(2) Uani . . 1.000
C C28 -0.8215(7) 0.1004(7) 0.2275(3) 0.092(2) Uani . . 1.000
C C29 -0.7476(6) 0.2293(5) 0.2385(2) 0.0688(14) Uani . . 1.000
H H2 0.16880 0.32830 0.09050 0.0910 Uiso calc R 1.000
H H3 0.03060 0.14590 0.04590 0.1050 Uiso calc R 1.000
H H5 -0.46770 0.43490 0.05570 0.0870 Uiso calc R 1.000
H H6 -0.33490 0.62340 0.09580 0.0760 Uiso calc R 1.000
H H7A -0.35930 0.18720 -0.02620 0.1540 Uiso calc R 1.000
H H7B -0.43050 0.13350 0.04180 0.1540 Uiso calc R 1.000
H H7C -0.23190 0.05260 0.01500 0.1540 Uiso calc R 1.000
H H8A -0.25770 0.71120 0.22420 0.0540 Uiso calc R 1.000
H H8B -0.11040 0.81860 0.23240 0.0540 Uiso calc R 1.000
H H9 0.01370 0.63840 0.32080 0.0420 Uiso calc R 1.000
H H11 -0.01820 0.90240 0.35960 0.0540 Uiso calc R 1.000
H H12 -0.19770 1.10280 0.41680 0.0680 Uiso calc R 1.000
H H13 -0.51390 1.11130 0.43640 0.0700 Uiso calc R 1.000
H H14 -0.65510 0.92090 0.40090 0.0640 Uiso calc R 1.000
H H17 -0.13800 0.43030 0.29270 0.0430 Uiso calc R 1.000
H H19 0.17110 0.30490 0.37840 0.0340 Uiso calc R 1.000
H H20 0.12680 0.22890 0.50100 0.0760 Uiso calc R 1.000
H H21 -0.17070 0.31930 0.54400 0.0780 Uiso calc R 1.000
H H22A -0.60630 0.41290 0.32220 0.0590 Uiso calc R 1.000
H H22B -0.40510 0.30460 0.32370 0.0590 Uiso calc R 1.000
H H23A -0.35940 0.37080 0.21450 0.0740 Uiso calc R 1.000
H H23B -0.56290 0.47550 0.21340 0.0740 Uiso calc R 1.000
H H25 -0.33280 0.11990 0.17470 0.0820 Uiso calc R 1.000
H H26 -0.46430 -0.08790 0.14830 0.1040 Uiso calc R 1.000
H H27 -0.76280 -0.10670 0.18340 0.1070 Uiso calc R 1.000
H H28 -0.94180 0.09300 0.24300 0.1100 Uiso calc R 1.000
H H29 -0.82200 0.31230 0.25920 0.0830 Uiso calc R 1.000

loop_
_atom_type_symbol
_atom_type_description
_atom_type_scat_dispersion_real
_atom_type_scat_dispersion_imag
_atom_type_scat_source
S S 0.1246 0.1234 'International Tables Vol C Tables 4.2.6.8 and 6.1.1.4'
O O 0.0106 0.0060 'International Tables Vol C Tables 4.2.6.8 and 6.1.1.4'
N N 0.0061 0.0033 'International Tables Vol C Tables 4.2.6.8 and 6.1.1.4'
H H 0.0000 0.0000 'International Tables Vol C Tables 4.2.6.8 and 6.1.1.4'
C C 0.0033 0.0016 'International Tables Vol C Tables 4.2.6.8 and 6.1.1.4'

loop_
_exptl_crystal_face_index_h
_exptl_crystal_face_index_k
_exptl_crystal_face_index_l
_exptl_crystal_face_perp_dist
0 -5 1 0.2580
0 3 4 0.1890
5 1 6 0.3020
0 0 -1 0.2160
0 0 1 0.2810
-4 -2 5 0.3510
3 2 -5 0.2970
4 3 5 0.2860
1 1 6 0.2730
-5 -5 -3 0.3340
3 4 3 0.2690
3 0 -5 0.3460
3 7 -2 0.2310
0 6 -1 0.2440
-8 2 3 0.3210
-2 -2 1 0.3110
2 4 -5 0.2330
-1 3 -5 0.2920
0 -4 6 0.2820
-2 0 -1 0.2840
2 3 -7 0.2450
0 1 -8 0.2160
-3 -1 -4 0.2430
2 1 -8 0.2700
1 -2 -9 0.2550
0 -3 -4 0.2680

loop_
_geom_angle_atom_site_label_1
_geom_angle_atom_site_label_2
_geom_angle_atom_site_label_3
_geom_angle
_geom_angle_publ_flag
O1 S1 O2 119.4(2) n
O1 S1 O3 108.65(15) n
O1 S1 C1 109.86(18) n
O2 S1 O3 104.97(17) n
O2 S1 C1 109.28(18) n
O3 S1 C1 103.47(15) n
C18 S2 C21 94.67(18) n
S1 O3 C8 119.2(2) no
C16 N1 C17 122.1(2) no
C16 N1 C22 119.8(2) no
C17 N1 C22 116.4(2) no
S1 C1 C2 120.0(3) no
S1 C1 C6 120.1(3) no
C2 C1 C6 119.9(4) no
C1 C2 C3 118.9(4) no
C2 C3 C4 121.4(5) no
C3 C4 C5 118.3(4) no
C3 C4 C7 120.2(5) no
C5 C4 C7 121.5(5) no
C4 C5 C6 122.1(4) no
C1 C6 C5 119.4(4) no
O3 C8 C9 107.6(2) no
C8 C9 C10 107.4(2) no
C8 C9 C17 112.4(2) no
C10 C9 C17 109.79(19) no
C9 C10 C11 120.9(2) no
C9 C10 C15 119.1(2) no
C11 C10 C15 120.0(2) no
C10 C11 C12 119.4(3) no
C11 C12 C13 120.3(3) no
C12 C13 C14 120.6(3) no
C13 C14 C15 120.1(3) no
C10 C15 C14 119.6(3) no
C10 C15 C16 121.0(2) no
C14 C15 C16 119.4(3) no
O4 C16 N1 122.1(3) no
O4 C16 C15 121.0(3) no
N1 C16 C15 117.0(3) no
N1 C17 C9 110.8(2) no
N1 C17 C18 110.7(2) no
C9 C17 C18 112.6(2) no
S2 C18 C17 123.12(18) no
S2 C18 C19 113.48(18) no
C17 C18 C19 123.4(2) no
C18 C19 C20 98.8(2) no
C19 C20 C21 117.0(3) no
S2 C21 C20 116.0(3) no
N1 C22 C23 112.6(3) no
C22 C23 C24 111.9(3) no
C23 C24 C25 120.5(3) no
C23 C24 C29 120.4(3) no
C25 C24 C29 119.1(4) no
C24 C25 C26 119.6(4) no
C25 C26 C27 121.2(5) no
C26 C27 C28 119.3(5) no
C27 C28 C29 119.2(5) no
C24 C29 C28 121.5(4) no
C1 C2 H2 120.00 no
C3 C2 H2 121.00 no
C2 C3 H3 119.00 no
C4 C3 H3 119.00 no
C4 C5 H5 119.00 no
C6 C5 H5 119.00 no
C1 C6 H6 120.00 no
C5 C6 H6 120.00 no
C4 C7 H7A 109.00 no
C4 C7 H7B 109.00 no
C4 C7 H7C 109.00 no
H7A C7 H7B 109.00 no
H7A C7 H7C 110.00 no
H7B C7 H7C 109.00 no
O3 C8 H8A 110.00 no
O3 C8 H8B 110.00 no
C9 C8 H8A 110.00 no
C9 C8 H8B 110.00 no
H8A C8 H8B 109.00 no
C8 C9 H9 109.00 no
C10 C9 H9 109.00 no
C17 C9 H9 109.00 no
C10 C11 H11 120.00 no
C12 C11 H11 120.00 no
C11 C12 H12 120.00 no
C13 C12 H12 120.00 no
C12 C13 H13 120.00 no
C14 C13 H13 120.00 no
C13 C14 H14 120.00 no
C15 C14 H14 120.00 no
N1 C17 H17 108.00 no
C9 C17 H17 108.00 no
C18 C17 H17 108.00 no
C18 C19 H19 131.00 no
C20 C19 H19 131.00 no
C19 C20 H20 122.00 no
C21 C20 H20 122.00 no
S2 C21 H21 122.00 no
C20 C21 H21 122.00 no
N1 C22 H22A 109.00 no
N1 C22 H22B 109.00 no
C23 C22 H22A 109.00 no
C23 C22 H22B 109.00 no
H22A C22 H22B 108.00 no
C22 C23 H23A 109.00 no
C22 C23 H23B 109.00 no
C24 C23 H23A 109.00 no
C24 C23 H23B 109.00 no
H23A C23 H23B 108.00 no
C24 C25 H25 120.00 no
C26 C25 H25 120.00 no
C25 C26 H26 119.00 no
C27 C26 H26 119.00 no
C26 C27 H27 120.00 no
C28 C27 H27 120.00 no
C27 C28 H28 120.00 no
C29 C28 H28 120.00 no
C24 C29 H29 119.00 no
C28 C29 H29 119.00 no

loop_
_geom_bond_atom_site_label_1
_geom_bond_atom_site_label_2
_geom_bond_distance
_geom_bond_publ_flag
S1 O1 1.422(3) n
S1 O2 1.418(3) n
S1 O3 1.583(2) n
S1 C1 1.749(4) n
S2 C18 1.678(3) n
S2 C21 1.613(4) n
O3 C8 1.448(4) no
O4 C16 1.235(4) no
N1 C16 1.364(4) no
N1 C17 1.464(3) no
N1 C22 1.468(4) no
C1 C2 1.387(5) no
C1 C6 1.383(5) no
C2 C3 1.376(7) no
C3 C4 1.381(8) no
C4 C5 1.363(7) no
C4 C7 1.524(8) no
C5 C6 1.363(6) no
C8 C9 1.520(4) no
C9 C10 1.508(4) no
C9 C17 1.532(3) no
C10 C11 1.393(4) no
C10 C15 1.387(4) no
C11 C12 1.390(5) no
C12 C13 1.375(6) no
C13 C14 1.368(5) no
C14 C15 1.397(4) no
C15 C16 1.484(4) no
C17 C18 1.506(4) no
C18 C19 1.594(3) no
C19 C20 1.541(4) no
C20 C21 1.328(6) no
C22 C23 1.504(5) no
C23 C24 1.518(6) no
C24 C25 1.383(5) no
C24 C29 1.381(6) no
C25 C26 1.387(7) no
C26 C27 1.363(8) no
C27 C28 1.403(8) no
C28 C29 1.371(7) no
C2 H2 0.9300 no
C3 H3 0.9300 no
C5 H5 0.9300 no
C6 H6 0.9300 no
C7 H7A 0.9600 no
C7 H7B 0.9600 no
C7 H7C 0.9600 no
C8 H8A 0.9700 no
C8 H8B 0.9700 no
C9 H9 0.9800 no
C11 H11 0.9300 no
C12 H12 0.9300 no
C13 H13 0.9300 no
C14 H14 0.9300 no
C17 H17 0.9800 no
C19 H19 0.9300 no
C20 H20 0.9300 no
C21 H21 0.9300 no
C22 H22A 0.9700 no
C22 H22B 0.9700 no
C23 H23A 0.9700 no
C23 H23B 0.9700 no
C25 H25 0.9300 no
C26 H26 0.9300 no
C27 H27 0.9300 no
C28 H28 0.9300 no
C29 H29 0.9300 no

loop_
_geom_hbond_atom_site_label_D
_geom_hbond_atom_site_label_H
_geom_hbond_atom_site_label_A
_geom_hbond_site_symmetry_A
_geom_hbond_distance_DH
_geom_hbond_distance_HA
_geom_hbond_distance_DA
_geom_hbond_angle_DHA
_geom_hbond_publ_flag
C9 H9 O4 1_655 0.98 2.34 3.285(3) 161 yes
C12 H12 Cg1 1_565 0.93 2.65 3.567(4) 168 yes

loop_
_geom_torsion_atom_site_label_1
_geom_torsion_atom_site_label_2
_geom_torsion_atom_site_label_3
_geom_torsion_atom_site_label_4
_geom_torsion
_geom_torsion_publ_flag
O1 S1 O3 C8 11.0(3) no
O2 S1 O3 C8 139.7(3) no
C1 S1 O3 C8 -105.8(3) no
O1 S1 C1 C2 152.1(3) no
O2 S1 C1 C2 19.3(4) no
O3 S1 C1 C2 -92.1(3) no
O1 S1 C1 C6 -29.2(3) no
O2 S1 C1 C6 -161.9(3) no
O3 S1 C1 C6 86.7(3) no
C21 S2 C18 C19 0.4(2) no
C18 S2 C21 C20 0.0(3) no
C21 S2 C18 C17 -179.7(2) no
S1 O3 C8 C9 -176.8(2) no
C17 N1 C16 C15 8.5(4) no
C17 N1 C16 O4 -171.1(3) no
C22 N1 C16 O4 -6.6(4) no
C16 N1 C17 C18 85.2(3) no
C17 N1 C22 C23 -89.1(3) no
C16 N1 C17 C9 -40.4(3) no
C22 N1 C16 C15 173.0(3) no
C16 N1 C22 C23 105.6(3) no
C22 N1 C17 C18 -79.8(3) no
C22 N1 C17 C9 154.6(2) no
C6 C1 C2 C3 1.9(6) no
C2 C1 C6 C5 -0.4(6) no
S1 C1 C2 C3 -179.3(4) no
S1 C1 C6 C5 -179.2(3) no
C1 C2 C3 C4 -1.8(8) no
C2 C3 C4 C5 0.0(8) no
C2 C3 C4 C7 179.4(5) no
C7 C4 C5 C6 -177.8(4) no
C3 C4 C5 C6 1.6(7) no
C4 C5 C6 C1 -1.4(6) no
O3 C8 C9 C17 -72.4(3) no
O3 C8 C9 C10 166.8(2) no
C8 C9 C10 C15 88.0(3) no
C10 C9 C17 C18 -73.8(2) no
C17 C9 C10 C11 147.2(2) no
C17 C9 C10 C15 -34.5(3) no
C10 C9 C17 N1 50.8(3) no
C8 C9 C10 C11 -90.2(3) no
C8 C9 C17 C18 166.7(2) no
C8 C9 C17 N1 -68.7(3) no
C9 C10 C11 C12 179.1(3) no
C15 C10 C11 C12 0.9(4) no
C11 C10 C15 C14 -0.5(4) no
C9 C10 C15 C16 3.3(4) no
C11 C10 C15 C16 -178.4(3) no
C9 C10 C15 C14 -178.7(3) no
C10 C11 C12 C13 -0.9(5) no
C11 C12 C13 C14 0.4(5) no
C12 C13 C14 C15 0.1(5) no
C13 C14 C15 C10 -0.1(5) no
C13 C14 C15 C16 178.0(3) no
C10 C15 C16 O4 -168.7(3) no
C14 C15 C16 N1 -166.3(3) no
C14 C15 C16 O4 13.4(4) no
C10 C15 C16 N1 11.7(4) no
N1 C17 C18 C19 158.4(2) no
N1 C17 C18 S2 -21.5(3) no
C9 C17 C18 C19 -77.0(3) no
C9 C17 C18 S2 103.1(2) no
S2 C18 C19 C20 -0.6(3) no
C17 C18 C19 C20 179.5(3) no
C18 C19 C20 C21 0.6(4) no
C19 C20 C21 S2 -0.4(5) no
N1 C22 C23 C24 178.7(3) no
C22 C23 C24 C25 -118.9(4) no
C22 C23 C24 C29 62.1(5) no
C23 C24 C25 C26 -177.3(4) no
C29 C24 C25 C26 1.8(6) no
C23 C24 C29 C28 -178.9(4) no
C25 C24 C29 C28 2.0(6) no
C24 C25 C26 C27 -3.6(8) no
C25 C26 C27 C28 1.5(9) no
C26 C27 C28 C29 2.2(9) no
C27 C28 C29 C24 -4.0(8) no
